data_1511660
loop_
_publ_author_name
'Levasseur, A.'
'Lloyd, D.J.'
'Hagenmuller, P.'
'Fouassier, C.'

_publ_section_title
;
 Determination structurale de la boracite Li4 B7 O12 Cl
;
_journal_name_full 'Journal of Solid State Chemistry'
_journal_page_first 318
_journal_page_last 324
_journal_paper_doi 10.1016/S0022-4596(73)80028-3
_journal_volume 8
_journal_year 1973
_chemical_formula_sum 'B7 Cl Li4 O12'
_chemical_name_systematic 'Li4 (B7 O12 Cl)'
_space_group_IT_number 196
_symmetry_space_group_name_Hall 'F 2 2 3'
_symmetry_space_group_name_H-M 'F 2 3'
_cell_angle_alpha 90
_cell_angle_beta 90
_cell_angle_gamma 90
_cell_formula_units_Z 8
_cell_length_a 12.154
_cell_length_b 12.154
_cell_length_c 12.154
_cell_volume 1795.385
_citation_journal_id_ASTM JSSCBI
_cod_data_source_file boron4-x_317.cif
_cod_data_source_block B7Cl1Li4O12
_cod_original_formula_sum 'B7 Cl1 Li4 O12'
_cod_database_code 1511660

loop_
_symmetry_equiv_pos_as_xyz
x,y,z
-x,-y,z
x,-y,-z
-x,y,-z
z,x,y
-z,-x,y
z,-x,-y
-z,x,-y
y,z,x
y,-z,-x
-y,z,-x
-y,-z,x
x,y+1/2,z+1/2
-x,-y+1/2,z+1/2
x,-y+1/2,-z+1/2
-x,y+1/2,-z+1/2
z,x+1/2,y+1/2
-z,-x+1/2,y+1/2
z,-x+1/2,-y+1/2
-z,x+1/2,-y+1/2
y,z+1/2,x+1/2
y,-z+1/2,-x+1/2
-y,z+1/2,-x+1/2
-y,-z+1/2,x+1/2
x+1/2,y,z+1/2
-x+1/2,-y,z+1/2
x+1/2,-y,-z+1/2
-x+1/2,y,-z+1/2
z+1/2,x,y+1/2
-z+1/2,-x,y+1/2
z+1/2,-x,-y+1/2
-z+1/2,x,-y+1/2
y+1/2,z,x+1/2
y+1/2,-z,-x+1/2
-y+1/2,z,-x+1/2
-y+1/2,-z,x+1/2
x+1/2,y+1/2,z
-x+1/2,-y+1/2,z
x+1/2,-y+1/2,-z
-x+1/2,y+1/2,-z
z+1/2,x+1/2,y
-z+1/2,-x+1/2,y
z+1/2,-x+1/2,-y
-z+1/2,x+1/2,-y
y+1/2,z+1/2,x
y+1/2,-z+1/2,-x
-y+1/2,z+1/2,-x
-y+1/2,-z+1/2,x

loop_
_atom_site_label
_atom_site_type_symbol
_atom_site_fract_x
_atom_site_fract_y
_atom_site_fract_z
_atom_site_occupancy
_atom_site_U_iso_or_equiv
O2 O-2 0.0218 0.1811 0.5978 1 0.0
B1 B+3 0 0 0.25 1 0.0
Li3 Li+1 0.361 0.361 0.361 0.25 0.0
B3 B+3 0.1005 0.1005 0.6005 1 0.0
Cl1 Cl-1 0.25 0.25 0.25 1 0.0
Li4 Li+1 0.371 0.371 0.871 0.25 0.0
O1 O-2 0.0232 0.0985 0.1823 1 0.0
Li2 Li+1 0.25 0.25 -0.013 0.5 0.0
Cl2 Cl-1 0.75 0.75 0.75 1 0.0
B2 B+3 0.0994 0.0994 0.0994 1 0.0
Li1 Li+1 0.25 0.25 0.042 0.5 0.0
